data_4062427
loop_
_publ_author_name
'Xie, Yong-Rong'
'Wang, Xi-Sen'
'Zhao, Hong'
'Zhang, Jing'
'Weng, Ling-Hong'
'Duan, Cun-Ying'
'Xiong, Ren-Gen'
'You, Xiao-Zeng'
'Xue, Zi-Ling'

_publ_section_title
;
 Unprecedented Homochiral Olefin-Copper(I) 2D Coordination Polymer Grid
 Based on Chiral Ammonium Salts as Building Blocks
;
_journal_issue 22
_journal_name_full Organometallics
_journal_page_first 4396
_journal_page_last 4398
_journal_paper_doi 10.1021/om034077i
_journal_volume 22
_journal_year 2003
_chemical_formula_sum 'C29 H34 Cl3.5 Cu2.5 N2 O1.5'
_chemical_formula_weight 717.51
_space_group_IT_number 5
_symmetry_cell_setting monoclinic
_symmetry_space_group_name_Hall 'C 2y'
_symmetry_space_group_name_H-M 'C 1 2 1'
_cell_angle_alpha 90.00
_cell_angle_beta 113.2880(10)
_cell_angle_gamma 90.00
_cell_formula_units_Z 8
_cell_length_a 24.0169(17)
_cell_length_b 11.4733(8)
_cell_length_c 23.0113(16)
_cell_measurement_temperature 293(2)
_cell_volume 5824.2(7)
_diffrn_ambient_temperature 293(2)
_exptl_crystal_density_diffrn 1.637
_cod_original_sg_symbol_H-M 'C 2'
_cod_original_formula_sum 'C29 H34 Cl3.50 Cu2.50 N2 O1.50'
_cod_database_code 4062427

loop_
_symmetry_equiv_pos_as_xyz
'x, y, z'
'-x, y, -z'
'x+1/2, y+1/2, z'
'-x+1/2, y+1/2, -z'

loop_
_atom_site_label
_atom_site_type_symbol
_atom_site_fract_x
_atom_site_fract_y
_atom_site_fract_z
_atom_site_U_iso_or_equiv
_atom_site_adp_type
_atom_site_occupancy
_atom_site_symmetry_multiplicity
_atom_site_calc_flag
_atom_site_refinement_flags
_atom_site_disorder_assembly
_atom_site_disorder_group
Cu1 Cu 0.11482(4) 0.60315(10) 0.16781(5) 0.0785(3) Uani 1 1 d . . .
Cu2 Cu -0.02154(4) 0.53192(9) 0.12046(4) 0.0714(3) Uani 1 1 d . . .
Cu3 Cu 0.0000 0.56892(14) 0.0000 0.0888(6) Uani 1 2 d S . .
Cl1 Cl 0.04585(8) 0.6348(2) 0.20350(8) 0.0704(6) Uani 1 1 d . . .
Cl2 Cl -0.06533(8) 0.66946(17) 0.03574(9) 0.0627(6) Uani 1 1 d . . .
Cl3 Cl 0.05445(7) 0.43987(16) 0.08509(8) 0.0551(6) Uani 1 1 d . . .
N1 N 0.1890(2) 0.5978(5) 0.1540(2) 0.0559(17) Uani 1 1 d . . .
N2 N 0.4345(2) 0.5980(5) 0.0909(2) 0.0443(15) Uani 1 1 d . . .
O1 O 0.33328(19) 0.4371(4) 0.0695(2) 0.0644(15) Uani 1 1 d . . .
H1B H 0.3638 0.4200 0.0636 0.097 Uiso 1 1 calc R . .
C1 C 0.1872(3) 0.5605(7) 0.1019(3) 0.066(3) Uani 1 1 d . . .
H1A H 0.1489 0.5513 0.0698 0.080 Uiso 1 1 calc R . .
C2 C 0.2364(2) 0.5317(7) 0.0871(3) 0.056(2) Uani 1 1 d . . .
H2A H 0.2314 0.4975 0.0487 0.068 Uiso 1 1 calc R . .
C3 C 0.2930(2) 0.5567(6) 0.1329(3) 0.0437(19) Uani 1 1 d . . .
C4 C 0.2983(3) 0.6057(6) 0.1880(3) 0.0437(19) Uani 1 1 d . . .
C5 C 0.3548(3) 0.6365(6) 0.2377(3) 0.059(2) Uani 1 1 d . . .
H5A H 0.3906 0.6255 0.2319 0.071 Uiso 1 1 calc R . .
C6 C 0.3569(3) 0.6822(7) 0.2939(4) 0.075(3) Uani 1 1 d . . .
H6A H 0.3941 0.6991 0.3263 0.090 Uiso 1 1 calc R . .
C7 C 0.3025(4) 0.7032(7) 0.3020(4) 0.077(3) Uani 1 1 d . . .
H7A H 0.3041 0.7355 0.3397 0.092 Uiso 1 1 calc R . .
C8 C 0.2480(3) 0.6767(7) 0.2555(4) 0.068(3) Uani 1 1 d . . .
H8A H 0.2125 0.6903 0.2615 0.081 Uiso 1 1 calc R . .
C9 C 0.2453(3) 0.6297(6) 0.1994(3) 0.046(2) Uani 1 1 d . . .
C10 C 0.3478(3) 0.5175(6) 0.1171(3) 0.052(2) Uani 1 1 d . . .
H10A H 0.3776 0.4813 0.1553 0.062 Uiso 1 1 calc R . .
C11 C 0.3775(2) 0.6281(6) 0.1033(3) 0.056(2) Uani 1 1 d . . .
H11A H 0.3899 0.6784 0.1407 0.067 Uiso 1 1 calc R . .
C12 C 0.4652(3) 0.7185(6) 0.0964(3) 0.056(2) Uani 1 1 d . . .
H12A H 0.4815 0.7425 0.1404 0.067 Uiso 1 1 calc R . .
H12B H 0.4990 0.7106 0.0837 0.067 Uiso 1 1 calc R . .
C13 C 0.4233(3) 0.8135(5) 0.0569(3) 0.054(2) Uani 1 1 d D . .
H13A H 0.4430 0.8502 0.0315 0.065 Uiso 1 1 calc R . .
C14 C 0.4084(3) 0.9053(5) 0.0920(2) 0.060(2) Uani 1 1 d D . .
H14A H 0.3826 0.9628 0.0674 0.072 Uiso 1 1 calc R . .
C15 C 0.4257(3) 0.9185(7) 0.1520(3) 0.061(2) Uani 1 1 d D . .
H15A H 0.4523 0.8626 0.1807 0.073 Uiso 1 1 d R . .
H15B H 0.4118 0.9846 0.1680 0.073 Uiso 1 1 d R . .
C16 C 0.3648(3) 0.7513(7) 0.0104(3) 0.058(2) Uani 1 1 d . . .
H16A H 0.3382 0.8069 -0.0205 0.070 Uiso 1 1 calc R . .
C17 C 0.3331(3) 0.6974(6) 0.0466(3) 0.048(2) Uani 1 1 d . . .
H17A H 0.3018 0.6457 0.0192 0.057 Uiso 1 1 calc R . .
H17B H 0.3138 0.7576 0.0616 0.057 Uiso 1 1 calc R . .
C18 C 0.3860(3) 0.6526(6) -0.0239(4) 0.069(3) Uani 1 1 d . . .
H18A H 0.3513 0.6212 -0.0587 0.083 Uiso 1 1 calc R . .
H18B H 0.4138 0.6849 -0.0409 0.083 Uiso 1 1 calc R . .
C19 C 0.4166(3) 0.5585(7) 0.0218(3) 0.067(2) Uani 1 1 d . . .
H19A H 0.4527 0.5341 0.0159 0.081 Uiso 1 1 calc R . .
H19B H 0.3897 0.4918 0.0135 0.081 Uiso 1 1 calc R . .
C20 C 0.4743(3) 0.5138(6) 0.1364(3) 0.049(2) Uani 1 1 d . . .
H20A H 0.4531 0.4399 0.1297 0.059 Uiso 1 1 calc R . .
H20B H 0.4806 0.5402 0.1786 0.059 Uiso 1 1 calc R . .
C21 C 0.5346(3) 0.4923(5) 0.1348(3) 0.051(2) Uani 1 1 d . . .
C22 C 0.5441(3) 0.4076(7) 0.0987(3) 0.063(2) Uani 1 1 d . . .
H22A H 0.5104 0.3666 0.0716 0.076 Uiso 1 1 calc R . .
C23 C 0.6025(3) 0.3760(6) 0.0991(3) 0.063(2) Uani 1 1 d . . .
H23A H 0.6074 0.3170 0.0738 0.075 Uiso 1 1 calc R . .
C24 C 0.6519(3) 0.4424(8) 0.1413(4) 0.076(3) Uani 1 1 d . B .
C25 C 0.6422(3) 0.5264(7) 0.1775(4) 0.077(3) Uani 1 1 d . . .
H25A H 0.6751 0.5693 0.2046 0.092 Uiso 1 1 calc R . .
C26 C 0.5846(3) 0.5511(7) 0.1759(4) 0.074(3) Uani 1 1 d . . .
H26A H 0.5800 0.6076 0.2026 0.089 Uiso 1 1 calc R . .
C27 C 0.7130(3) 0.4203(7) 0.1427(3) 0.097(3) Uani 1 1 d DU . .
H27B H 0.7091 0.3514 0.1176 0.116 Uiso 0.35 1 d PR A 2
H27A H 0.7455 0.4496 0.1797 0.116 Uiso 0.65 1 d PR A 1
C28 C 0.7293(5) 0.3828(13) 0.1056(5) 0.107(5) Uiso 0.65 1 d PD B 1
H28A H 0.7664 0.3945 0.1025 0.129 Uiso 0.65 1 d PR B 1
H28B H 0.7009 0.3325 0.0776 0.129 Uiso 0.65 1 d PR B 1
C28' C 0.7620(4) 0.450(2) 0.1543(12) 0.110(10) Uiso 0.35 1 d PD B 2
H28C H 0.7818 0.4271 0.1286 0.132 Uiso 0.35 1 calc PR B 2
H28D H 0.7819 0.4973 0.1893 0.132 Uiso 0.35 1 calc PR B 2
Cu4 Cu -0.08595(5) 0.90598(14) 0.33579(8) 0.1211(5) Uani 0.85 1 d PU . .
Cu5 Cu 0.03657(8) 1.0024(2) 0.32505(9) 0.1075(7) Uani 0.65 1 d PU . 1
Cl4 Cl -0.04947(10) 0.8685(2) 0.26599(12) 0.1035(8) Uani 1 1 d U . .
Cl5 Cl -0.00335(12) 1.0249(3) 0.41474(14) 0.1376(11) Uani 1 1 d U . .
Cl6 Cl 0.02046(11) 1.2000(2) 0.28299(12) 0.0984(9) Uani 1 1 d U . .
Cu6 Cu 0.06232(13) 1.1848(3) 0.39715(14) 0.0878(10) Uani 0.40 1 d PU . 1
Cu6' Cu 0.0805(3) 1.1816(7) 0.3645(3) 0.105(2) Uani 0.20 1 d PU . 2
Cl7 Cl 0.13533(18) 1.2367(4) 0.4830(2) 0.0769(15) Uani 0.50 1 d PU . 1
Cu7 Cu 0.00502(11) 0.8988(3) 0.48261(13) 0.1111(15) Uani 0.40 1 d PU . 2
Cl7' Cl -0.02793(19) 0.7575(5) 0.4516(2) 0.1067(18) Uani 0.50 1 d PU . 2
O2 O -0.2948(2) 0.9389(6) 0.4699(2) 0.095(2) Uani 1 1 d . . .
H2B H -0.2780 0.8754 0.4799 0.142 Uiso 1 1 calc R . .
N3 N -0.1586(2) 0.9219(6) 0.3539(3) 0.081(2) Uani 1 1 d . . .
N4 N -0.4051(2) 1.0845(6) 0.3926(2) 0.0585(19) Uani 1 1 d . . .
C29 C -0.1562(3) 0.9591(6) 0.4077(4) 0.064(3) Uani 1 1 d . . .
H29A H -0.1181 0.9803 0.4372 0.077 Uiso 1 1 calc R . .
C30 C -0.2030(3) 0.9707(6) 0.4259(3) 0.065(2) Uani 1 1 d . . .
H30A H -0.1959 0.9967 0.4664 0.078 Uiso 1 1 calc R . .
C31 C -0.2606(3) 0.9444(7) 0.3849(3) 0.063(2) Uani 1 1 d . . .
C32 C -0.2672(3) 0.9005(6) 0.3227(3) 0.053(2) Uani 1 1 d . . .
C33 C -0.3244(4) 0.8657(7) 0.2742(4) 0.088(3) Uani 1 1 d . . .
H33A H -0.3600 0.8723 0.2809 0.105 Uiso 1 1 calc R . .
C34 C -0.3258(4) 0.8213(8) 0.2160(4) 0.086(3) Uani 1 1 d . . .
H34A H -0.3627 0.7992 0.1847 0.104 Uiso 1 1 calc R . .
C35 C -0.2744(4) 0.8104(8) 0.2050(4) 0.090(3) Uani 1 1 d . . .
H35A H -0.2756 0.7794 0.1671 0.109 Uiso 1 1 calc R . .
C36 C -0.2251(4) 0.8433(7) 0.2475(4) 0.072(3) Uani 1 1 d . . .
H36A H -0.1907 0.8362 0.2384 0.087 Uiso 1 1 calc R . .
C37 C -0.2162(3) 0.8892(7) 0.3065(4) 0.065(2) Uani 1 1 d . . .
C38 C -0.3145(3) 0.9545(8) 0.4033(3) 0.068(3) Uani 1 1 d . . .
H38A H -0.3435 0.8927 0.3818 0.082 Uiso 1 1 calc R . .
C39 C -0.3459(3) 1.0724(7) 0.3828(3) 0.061(3) Uani 1 1 d . . .
H39A H -0.3559 1.0806 0.3374 0.073 Uiso 1 1 calc R . .
C40 C -0.3057(3) 1.1762(8) 0.4159(4) 0.084(3) Uani 1 1 d . . .
H40A H -0.2672 1.1475 0.4460 0.100 Uiso 1 1 calc R . .
H40B H -0.2979 1.2225 0.3847 0.100 Uiso 1 1 calc R . .
C41 C -0.3336(3) 1.2513(7) 0.4493(3) 0.058(2) Uani 1 1 d . . .
H41A H -0.3049 1.3131 0.4716 0.070 Uiso 1 1 calc R . .
C42 C -0.3903(3) 1.3067(6) 0.3998(3) 0.073(3) Uani 1 1 d D . .
H42A H -0.4116 1.3456 0.4230 0.087 Uiso 1 1 calc R . .
C43 C -0.3841(4) 1.3932(5) 0.3555(3) 0.098(3) Uani 1 1 d D . .
H43B H -0.3836 1.3564 0.3183 0.118 Uiso 0.50 1 d PR C 2
H43A H -0.3732 1.4690 0.3743 0.118 Uiso 0.50 1 d PR C 1
C44 C -0.3909(8) 1.394(2) 0.2982(4) 0.132(8) Uiso 0.50 1 d PD . 1
H44A H -0.3913 1.3133 0.2879 0.158 Uiso 0.50 1 d PR . 1
H44B H -0.3887 1.4525 0.2692 0.158 Uiso 0.50 1 d PR . 1
C44' C -0.3813(11) 1.5039(8) 0.3510(12) 0.164(10) Uiso 0.50 1 d PD . 2
H44C H -0.3924 1.5456 0.3811 0.196 Uiso 0.50 1 d PR . 2
H44D H -0.3763 1.5450 0.3171 0.196 Uiso 0.50 1 d PR . 2
C45 C -0.4302(3) 1.2013(7) 0.3650(3) 0.059(2) Uani 1 1 d . . .
H45A H -0.4701 1.2102 0.3657 0.071 Uiso 1 1 calc R . .
H45B H -0.4352 1.2028 0.3210 0.071 Uiso 1 1 calc R . .
C46 C -0.3935(3) 1.0835(8) 0.4634(3) 0.077(3) Uani 1 1 d . . .
H46A H -0.4313 1.0966 0.4684 0.093 Uiso 1 1 calc R . .
H46B H -0.3777 1.0081 0.4815 0.093 Uiso 1 1 calc R . .
C47 C -0.3479(4) 1.1793(9) 0.4977(4) 0.086(3) Uani 1 1 d U . .
H47A H -0.3110 1.1445 0.5278 0.104 Uiso 1 1 calc R . .
H47B H -0.3647 1.2293 0.5207 0.104 Uiso 1 1 calc R . .
C48 C -0.4470(3) 0.9857(7) 0.3583(3) 0.057(2) Uani 1 1 d . . .
H48A H -0.4295 0.9127 0.3786 0.069 Uiso 1 1 calc R . .
H48B H -0.4500 0.9828 0.3151 0.069 Uiso 1 1 calc R . .
C49 C -0.5119(3) 0.9975(8) 0.3575(3) 0.069(3) Uani 1 1 d . D .
C50 C -0.5251(3) 0.9354(7) 0.4023(4) 0.083(3) Uani 1 1 d . . .
H50A H -0.4956 0.8897 0.4322 0.100 Uiso 1 1 calc R . .
C51 C -0.5830(3) 0.9423(8) 0.4018(4) 0.076(3) Uani 1 1 d . D .
H51A H -0.5919 0.9006 0.4318 0.092 Uiso 1 1 calc R . .
C52 C -0.6247(3) 1.0048(9) 0.3612(4) 0.080(3) Uani 1 1 d D . .
C53 C -0.6118(3) 1.0594(8) 0.3170(4) 0.083(3) Uani 1 1 d U D .
H53A H -0.6419 1.1038 0.2869 0.099 Uiso 1 1 calc R . .
C54 C -0.5555(3) 1.0529(8) 0.3139(3) 0.072(3) Uani 1 1 d . . .
H54A H -0.5490 1.0881 0.2807 0.086 Uiso 1 1 calc R D .
C55 C -0.6810(3) 1.0085(11) 0.3689(5) 0.100(5) Uiso 0.65 1 d PD D 1
H55A H -0.6840 0.9620 0.4006 0.120 Uiso 0.65 1 calc PR D 1
C56 C -0.7231(5) 1.0635(11) 0.3396(7) 0.119(6) Uiso 0.65 1 d PD D 1
H56A H -0.7224 1.1114 0.3073 0.143 Uiso 0.65 1 calc PR D 1
H56B H -0.7578 1.0598 0.3483 0.143 Uiso 0.65 1 calc PR D 1
C55' C -0.6893(3) 1.002(3) 0.3395(6) 0.116(11) Uiso 0.35 1 d PD D 2
H55B H -0.7126 1.0204 0.2974 0.139 Uiso 0.35 1 calc PR D 2
C56' C -0.7137(8) 0.979(3) 0.3722(8) 0.123(11) Uiso 0.35 1 d PD D 2
H56C H -0.6913 0.9608 0.4145 0.147 Uiso 0.35 1 calc PR D 2
H56D H -0.7558 0.9785 0.3564 0.147 Uiso 0.35 1 calc PR D 2
C57 C -0.1317(3) 0.7237(10) 0.1249(3) 0.137(4) Uiso 1 1 d DU . .
H57A H -0.1075 0.6602 0.1193 0.164 Uiso 1 1 calc R . .
H57B H -0.1311 0.7896 0.0987 0.164 Uiso 1 1 calc R . .
O3 O -0.1149(4) 0.7548(9) 0.1900(3) 0.202(4) Uiso 1 1 d DU . .
H3A H -0.0835 0.7147 0.2106 0.242 Uiso 1 1 d R . .
C58 C -0.1921(3) 0.6884(11) 0.1156(5) 0.164(5) Uiso 1 1 d DU . .
H58A H -0.2133 0.6628 0.0727 0.246 Uiso 1 1 calc R . .
H58B H -0.2132 0.7531 0.1239 0.246 Uiso 1 1 calc R . .
H58C H -0.1901 0.6257 0.1440 0.246 Uiso 1 1 calc R . .

loop_
_atom_site_aniso_label
_atom_site_aniso_U_11
_atom_site_aniso_U_22
_atom_site_aniso_U_33
_atom_site_aniso_U_23
_atom_site_aniso_U_13
_atom_site_aniso_U_12
Cu1 0.0492(4) 0.1054(8) 0.0936(6) 0.0183(6) 0.0417(4) 0.0070(6)
Cu2 0.0618(5) 0.0776(7) 0.0729(6) 0.0005(6) 0.0246(4) -0.0131(6)
Cu3 0.0775(9) 0.0947(12) 0.0965(10) 0.000 0.0370(8) 0.000
Cl1 0.0546(9) 0.1046(16) 0.0602(10) -0.0212(11) 0.0315(8) -0.0093(11)
Cl2 0.0623(10) 0.0583(12) 0.0662(11) -0.0038(10) 0.0241(9) -0.0010(10)
Cl3 0.0373(8) 0.0680(12) 0.0621(11) 0.0029(10) 0.0219(7) 0.0000(9)
N1 0.041(3) 0.071(4) 0.069(3) -0.005(3) 0.035(2) -0.002(3)
N2 0.037(2) 0.046(3) 0.058(3) -0.004(3) 0.028(2) 0.003(3)
O1 0.050(2) 0.053(3) 0.097(3) -0.034(3) 0.035(2) -0.019(2)
C1 0.031(4) 0.089(6) 0.070(5) -0.003(5) 0.010(3) -0.015(4)
C2 0.037(3) 0.093(5) 0.046(4) -0.007(4) 0.024(3) -0.033(4)
C3 0.037(3) 0.063(5) 0.042(3) -0.008(3) 0.027(3) -0.025(3)
C4 0.036(3) 0.039(4) 0.052(4) 0.000(4) 0.013(3) -0.011(3)
C5 0.049(4) 0.066(5) 0.050(4) -0.018(4) 0.006(3) -0.015(4)
C6 0.052(5) 0.088(6) 0.062(5) -0.018(5) -0.003(4) -0.030(5)
C7 0.094(5) 0.076(6) 0.064(5) 0.019(5) 0.036(4) 0.017(5)
C8 0.049(4) 0.059(5) 0.098(5) -0.008(5) 0.031(4) -0.004(4)
C9 0.032(3) 0.051(4) 0.050(4) -0.023(4) 0.013(3) -0.016(3)
C10 0.042(3) 0.050(4) 0.075(4) 0.021(4) 0.035(3) 0.004(4)
C11 0.036(3) 0.064(5) 0.084(4) -0.005(4) 0.041(3) -0.009(4)
C12 0.030(3) 0.066(5) 0.067(5) -0.005(4) 0.014(3) -0.024(4)
C13 0.049(4) 0.050(4) 0.066(4) 0.004(4) 0.026(3) 0.010(4)
C14 0.047(4) 0.041(4) 0.083(5) 0.048(4) 0.014(4) 0.005(4)
C15 0.061(4) 0.049(5) 0.079(5) 0.019(4) 0.035(4) 0.007(4)
C16 0.038(4) 0.064(5) 0.066(5) -0.007(4) 0.013(3) -0.029(4)
C17 0.040(4) 0.046(4) 0.045(4) 0.008(4) 0.004(3) 0.003(4)
C18 0.069(5) 0.055(5) 0.078(5) 0.010(4) 0.023(4) 0.002(4)
C19 0.067(4) 0.079(6) 0.075(4) -0.014(4) 0.048(3) -0.013(4)
C20 0.053(4) 0.035(4) 0.063(4) 0.012(4) 0.028(3) 0.002(4)
C21 0.043(4) 0.018(3) 0.096(5) 0.001(4) 0.030(3) 0.003(3)
C22 0.046(4) 0.050(5) 0.076(5) -0.007(5) 0.005(4) -0.018(4)
C23 0.053(4) 0.048(5) 0.083(5) 0.008(4) 0.023(4) 0.007(4)
C24 0.041(4) 0.093(6) 0.096(6) 0.010(5) 0.030(4) 0.004(5)
C25 0.044(4) 0.069(5) 0.121(6) -0.018(5) 0.037(4) -0.001(4)
C26 0.058(4) 0.041(5) 0.121(6) -0.006(5) 0.033(4) -0.010(4)
C27 0.088(5) 0.088(5) 0.120(5) 0.008(5) 0.048(4) 0.009(4)
Cu4 0.0828(6) 0.1119(11) 0.2177(11) -0.0271(10) 0.1117(6) 0.0017(8)
Cu5 0.0703(11) 0.1252(16) 0.1145(13) -0.0107(13) 0.0231(10) 0.0079(12)
Cl4 0.0847(13) 0.1200(19) 0.1219(16) 0.0405(15) 0.0579(12) 0.0450(14)
Cl5 0.0871(15) 0.182(3) 0.151(2) 0.015(2) 0.0541(14) 0.003(2)
Cl6 0.0832(15) 0.0884(17) 0.1150(18) -0.0048(15) 0.0301(13) -0.0021(14)
Cu6 0.0850(18) 0.0653(16) 0.0948(19) -0.0032(16) 0.0160(15) 0.0161(15)
Cu6' 0.067(3) 0.095(4) 0.110(4) 0.021(3) -0.012(3) 0.000(3)
Cl7 0.053(2) 0.061(2) 0.093(3) 0.025(2) 0.003(2) -0.013(2)
Cu7 0.0470(15) 0.166(3) 0.120(3) -0.010(2) 0.0322(18) -0.030(2)
Cl7' 0.080(2) 0.140(4) 0.122(3) 0.007(3) 0.063(2) 0.013(3)
O2 0.074(3) 0.122(5) 0.091(4) 0.042(4) 0.036(3) 0.046(3)
N3 0.049(3) 0.090(5) 0.116(5) -0.002(4) 0.044(3) 0.005(4)
N4 0.039(3) 0.096(5) 0.050(3) -0.020(3) 0.027(2) -0.005(3)
C29 0.036(4) 0.066(6) 0.071(5) 0.001(5) 0.001(4) 0.001(4)
C30 0.057(4) 0.080(6) 0.069(4) 0.033(4) 0.036(3) 0.007(4)
C31 0.052(4) 0.087(6) 0.064(4) 0.013(4) 0.037(3) 0.004(4)
C32 0.052(4) 0.030(4) 0.071(5) 0.010(4) 0.019(4) 0.007(4)
C33 0.061(5) 0.057(5) 0.132(7) 0.043(5) 0.024(5) 0.026(5)
C34 0.088(7) 0.068(6) 0.068(6) -0.001(5) -0.007(5) -0.006(5)
C35 0.105(7) 0.089(7) 0.079(6) 0.008(5) 0.037(5) 0.000(6)
C36 0.095(5) 0.062(5) 0.076(5) 0.005(4) 0.050(4) 0.033(4)
C37 0.057(4) 0.056(5) 0.094(5) 0.036(4) 0.043(4) 0.027(4)
C38 0.043(4) 0.099(6) 0.073(5) 0.031(5) 0.034(3) 0.012(4)
C39 0.025(3) 0.083(6) 0.067(5) -0.006(4) 0.008(3) 0.009(4)
C40 0.045(4) 0.078(6) 0.117(7) -0.003(6) 0.020(5) -0.010(5)
C41 0.024(3) 0.073(5) 0.076(5) -0.022(4) 0.018(3) -0.007(4)
C42 0.070(5) 0.046(5) 0.083(6) -0.015(5) 0.011(5) 0.013(4)
C43 0.090(6) 0.064(6) 0.134(8) -0.029(6) 0.037(5) -0.044(5)
C45 0.056(4) 0.078(6) 0.036(4) 0.022(4) 0.011(3) 0.037(4)
C46 0.065(4) 0.110(7) 0.058(5) -0.005(5) 0.025(4) 0.016(5)
C47 0.081(5) 0.101(5) 0.076(5) 0.000(4) 0.030(4) 0.016(4)
C48 0.057(4) 0.075(5) 0.045(4) 0.002(4) 0.026(3) 0.008(4)
C49 0.048(4) 0.109(7) 0.044(4) -0.019(5) 0.012(3) 0.010(5)
C50 0.066(5) 0.081(6) 0.102(6) -0.029(5) 0.031(5) -0.024(5)
C51 0.044(4) 0.096(7) 0.084(5) -0.020(5) 0.021(4) -0.020(5)
C52 0.035(4) 0.115(8) 0.087(5) -0.002(6) 0.023(4) 0.006(5)
C53 0.052(4) 0.081(5) 0.105(5) 0.003(4) 0.021(4) 0.004(4)
C54 0.044(4) 0.099(7) 0.057(5) -0.010(5) 0.004(4) -0.020(5)

loop_
_geom_bond_atom_site_label_1
_geom_bond_atom_site_label_2
_geom_bond_distance
_geom_bond_site_symmetry_2
_geom_bond_publ_flag
Cu1 N1 1.931(5) . ?
Cu1 Cl1 2.151(2) . ?
Cu1 Cl3 2.656(2) . ?
Cu2 C14 2.121(6) 3_445 ?
Cu2 C15 2.133(7) 3_445 ?
Cu2 Cl1 2.284(2) . ?
Cu2 Cl2 2.403(2) . ?
Cu2 Cl3 2.507(2) . ?
Cu2 Cu3 3.0440(11) . ?
Cu3 Cl2 2.343(2) 2 ?
Cu3 Cl2 2.343(2) . ?
Cu3 Cl3 2.390(2) 2 ?
Cu3 Cl3 2.390(2) . ?
Cu3 Cu2 3.0440(11) 2 ?
N1 C1 1.258(9) . ?
N1 C9 1.391(7) . ?
N2 C20 1.467(8) . ?
N2 C19 1.541(8) . ?
N2 C11 1.544(8) . ?
N2 C12 1.549(8) . ?
O1 C10 1.366(8) . ?
O1 H1B 0.8200 . ?
C1 C2 1.391(10) . ?
C1 H1A 0.9300 . ?
C2 C3 1.381(7) . ?
C2 H2A 0.9300 . ?
C3 C4 1.347(9) . ?
C3 C10 1.564(9) . ?
C4 C9 1.423(9) . ?
C4 C5 1.431(8) . ?
C5 C6 1.377(10) . ?
C5 H5A 0.9300 . ?
C6 C7 1.412(11) . ?
C6 H6A 0.9300 . ?
C7 C8 1.359(10) . ?
C7 H7A 0.9300 . ?
C8 C9 1.377(10) . ?
C8 H8A 0.9300 . ?
C10 C11 1.549(9) . ?
C10 H10A 0.9800 . ?
C11 C17 1.540(8) . ?
C11 H11A 0.9800 . ?
C12 C13 1.518(9) . ?
C12 H12A 0.9700 . ?
C12 H12B 0.9700 . ?
C13 C14 1.456(8) . ?
C13 C16 1.563(8) . ?
C13 H13A 0.9800 . ?
C14 C15 1.283(7) . ?
C14 Cu2 2.121(6) 3 ?
C14 H14A 0.9300 . ?
C15 Cu2 2.133(7) 3 ?
C15 H15A 0.9600 . ?
C15 H15B 0.9601 . ?
C16 C17 1.467(10) . ?
C16 C18 1.575(11) . ?
C16 H16A 0.9800 . ?
C17 H17A 0.9700 . ?
C17 H17B 0.9700 . ?
C18 C19 1.484(10) . ?
C18 H18A 0.9700 . ?
C18 H18B 0.9700 . ?
C19 H19A 0.9700 . ?
C19 H19B 0.9700 . ?
C20 C21 1.484(9) . ?
C20 H20A 0.9700 . ?
C20 H20B 0.9700 . ?
C21 C22 1.355(10) . ?
C21 C26 1.375(9) . ?
C22 C23 1.447(10) . ?
C22 H22A 0.9300 . ?
C23 C24 1.420(10) . ?
C23 H23A 0.9300 . ?
C24 C25 1.354(11) . ?
C24 C27 1.478(10) . ?
C25 C26 1.397(10) . ?
C25 H25A 0.9300 . ?
C26 H26A 0.9300 . ?
C27 C28' 1.151(10) . ?
C27 C28 1.154(10) . ?
C27 H27B 0.9600 . ?
C27 H27A 0.9600 . ?
C28 H27B 0.7422 . ?
C28 H28A 0.9296 . ?
C28 H28B 0.9298 . ?
C28' H27A 0.8272 . ?
C28' H28A 1.3911 . ?
C28' H28C 0.9300 . ?
C28' H28D 0.9300 . ?
Cu4 N3 1.956(6) . ?
Cu4 Cl4 2.155(3) . ?
Cu4 Cl5 2.500(3) . ?
Cu5 C43 2.153(8) 3_545 ?
Cu5 Cl6 2.434(3) . ?
Cu5 C44 2.41(2) 3_545 ?
Cu5 Cl4 2.502(3) . ?
Cu5 Cu6 2.589(4) . ?
Cu5 Cl5 2.610(4) . ?
Cl5 Cu7 2.079(5) . ?
Cl5 Cu6 2.554(5) . ?
Cl6 Cu6' 1.871(7) . ?
Cl6 Cu6 2.419(4) . ?
Cu6 Cl7 2.142(5) . ?
Cu6' C44' 2.306(18) 3_545 ?
Cu7 Cu7 0.923(6) 2_556 ?
Cu7 Cl7' 1.822(7) . ?
Cu7 Cl7' 2.137(6) 2_556 ?
Cl7' Cl7' 2.099(10) 2_556 ?
Cl7' Cu7 2.137(6) 2_556 ?
O2 C38 1.425(8) . ?
O2 H2B 0.8200 . ?
N3 C29 1.289(10) . ?
N3 C37 1.432(9) . ?
N4 C45 1.503(9) . ?
N4 C48 1.514(9) . ?
N4 C39 1.533(8) . ?
N4 C46 1.540(8) . ?
C29 C30 1.352(11) . ?
C29 H29A 0.9300 . ?
C30 C31 1.365(9) . ?
C30 H30A 0.9300 . ?
C31 C32 1.465(10) . ?
C31 C38 1.519(10) . ?
C32 C37 1.419(10) . ?
C32 C33 1.442(10) . ?
C33 C34 1.421(12) . ?
C33 H33A 0.9300 . ?
C34 C35 1.360(13) . ?
C34 H34A 0.9300 . ?
C35 C36 1.260(11) . ?
C35 H35A 0.9300 . ?
C36 C37 1.393(10) . ?
C36 H36A 0.9300 . ?
C38 C39 1.529(11) . ?
C38 H38A 0.9800 . ?
C39 C40 1.532(10) . ?
C39 H39A 0.9800 . ?
C40 C41 1.479(11) . ?
C40 H40A 0.9700 . ?
C40 H40B 0.9700 . ?
C41 C42 1.528(9) . ?
C41 C47 1.530(12) . ?
C41 H41A 0.9800 . ?
C42 C43 1.471(8) . ?
C42 C45 1.555(10) . ?
C42 H42A 0.9800 . ?
C43 C44 1.263(9) . ?
C43 C44' 1.278(9) . ?
C43 Cu5 2.153(8) 3_455 ?
C43 H43B 0.9599 . ?
C43 H43A 0.9600 . ?
C44 Cu5 2.41(2) 3_455 ?
C44 H43B 0.6084 . ?
C44 H44A 0.9600 . ?
C44 H44B 0.9600 . ?
C44' Cu6' 2.306(18) 3_455 ?
C44' H43A 0.6339 . ?
C44' H44C 0.9603 . ?
C44' H44D 0.9598 . ?
C45 H45A 0.9700 . ?
C45 H45B 0.9700 . ?
C46 C47 1.533(12) . ?
C46 H46A 0.9700 . ?
C46 H46B 0.9700 . ?
C47 H47A 0.9700 . ?
C47 H47B 0.9700 . ?
C48 C49 1.558(10) . ?
C48 H48A 0.9700 . ?
C48 H48B 0.9700 . ?
C49 C54 1.295(10) . ?
C49 C50 1.389(11) . ?
C50 C51 1.388(11) . ?
C50 H50A 0.9300 . ?
C51 C52 1.285(10) . ?
C51 H51A 0.9300 . ?
C52 C53 1.330(12) . ?
C52 C55' 1.431(10) . ?
C52 C55 1.434(10) . ?
C53 C54 1.383(11) . ?
C53 H53A 0.9300 . ?
C54 H54A 0.9300 . ?
C55 C56 1.156(10) . ?
C55 H55A 0.9300 . ?
C56 H56A 0.9300 . ?
C56 H56B 0.9300 . ?
C55' C56' 1.154(11) . ?
C55' H55B 0.9300 . ?
C56' H56C 0.9300 . ?
C56' H56D 0.9300 . ?
C57 O3 1.435(8) . ?
C57 C58 1.439(8) . ?
C57 H57A 0.9700 . ?
C57 H57B 0.9700 . ?
O3 H3A 0.8499 . ?
C58 H58A 0.9600 . ?
C58 H58B 0.9600 . ?
C58 H58C 0.9600 . ?
